data_7018559
loop_
_publ_author_name
'Burrows, Andrew D.'
'Mahon, Mary F.'
'Renouf, Catherine L.'
'Richardson, Christopher'
'Warren, Anna J.'
'Warren, John E.'

_publ_section_title
;
 Dipyridyl \b-diketonate complexes and their use as metalloligands in the
 formation of mixed-metal coordination networks.
;
_journal_issue 14
_journal_name_full 'Dalton transactions (Cambridge, England : 2003)'
_journal_page_first 4153
_journal_page_last 4163
_journal_paper_doi 10.1039/c2dt12115h
_journal_volume 41
_journal_year 2012
_chemical_formula_sum 'C13 H7 N2 O2 Zn0.5'
_chemical_formula_weight 255.89
_chemical_name_systematic
;
?
;
_space_group_IT_number 14
_symmetry_cell_setting monoclinic
_symmetry_space_group_name_Hall '-P 2yn'
_symmetry_space_group_name_H-M 'P 1 21/n 1'
_atom_sites_solution_hydrogens geom
_atom_sites_solution_primary direct
_atom_sites_solution_secondary difmap
_audit_creation_method SHELXL-97
_cell_angle_alpha 90.00
_cell_angle_beta 109.136(3)
_cell_angle_gamma 90.00
_cell_formula_units_Z 4
_cell_length_a 9.0820(16)
_cell_length_b 9.9551(17)
_cell_length_c 13.093(2)
_cell_measurement_reflns_used 1479
_cell_measurement_temperature 150(2)
_cell_measurement_theta_max 28.57
_cell_measurement_theta_min 3.73
_cell_volume 1118.4(3)
_computing_cell_refinement 'local programs'
_computing_data_collection 'Bruker SMART'
_computing_data_reduction 'Bruker SAINT'
_computing_molecular_graphics 'ORTEX (P.McArdle, 1995)'
_computing_publication_material 'SHELXL-97/2 (Sheldrick,1997)'
_computing_structure_refinement 'Bruker SHELXTL'
_computing_structure_solution 'Bruker SHELXTL'
_diffrn_ambient_temperature 150(2)
_diffrn_measured_fraction_theta_full 0.993
_diffrn_measured_fraction_theta_max 0.993
_diffrn_measurement_device_type 'Bruker APEXII diffractometer'
_diffrn_measurement_method '\w rotation with narrow frames'
_diffrn_radiation_monochromator 'Silicon 111'
_diffrn_radiation_source 'Daresbury SRS station 16.2 SMX'
_diffrn_radiation_type Synchrotron
_diffrn_radiation_wavelength 0.8460
_diffrn_reflns_av_R_equivalents 0.0505
_diffrn_reflns_av_sigmaI/netI 0.0516
_diffrn_reflns_limit_h_max 11
_diffrn_reflns_limit_h_min -11
_diffrn_reflns_limit_k_max 12
_diffrn_reflns_limit_k_min -12
_diffrn_reflns_limit_l_max 15
_diffrn_reflns_limit_l_min -16
_diffrn_reflns_number 7824
_diffrn_reflns_theta_full 31.84
_diffrn_reflns_theta_max 31.84
_diffrn_reflns_theta_min 4.62
_diffrn_standards_number 0
_exptl_absorpt_coefficient_mu 1.140
_exptl_absorpt_correction_T_max 0.973
_exptl_absorpt_correction_T_min 0.921
_exptl_absorpt_correction_type multi-scan
_exptl_absorpt_process_details
;
SADABS - Bruker software
;
_exptl_crystal_density_diffrn 1.520
_exptl_crystal_density_method 'not measured'
_exptl_crystal_description block
_exptl_crystal_F_000 520
_exptl_crystal_size_max 0.06
_exptl_crystal_size_mid 0.03
_exptl_crystal_size_min 0.03
_refine_diff_density_max 0.736
_refine_diff_density_min -0.491
_refine_diff_density_rms 0.087
_refine_ls_extinction_method none
_refine_ls_goodness_of_fit_ref 1.045
_refine_ls_hydrogen_treatment constr
_refine_ls_matrix_type full
_refine_ls_number_parameters 160
_refine_ls_number_reflns 2259
_refine_ls_number_restraints 0
_refine_ls_restrained_S_all 1.045
_refine_ls_R_factor_all 0.0598
_refine_ls_R_factor_gt 0.0453
_refine_ls_shift/su_max 0.000
_refine_ls_shift/su_mean 0.000
_refine_ls_structure_factor_coef Fsqd
_refine_ls_weighting_details 'calc w=1/[\s^2^(Fo^2^)+(0.0641P)^2^+0.4936P] where P=(Fo^2^+2Fc^2^)/3'
_refine_ls_weighting_scheme calc
_refine_ls_wR_factor_gt 0.1116
_refine_ls_wR_factor_ref 0.1208
_reflns_number_gt 1779
_reflns_number_total 2259
_reflns_threshold_expression >2sigma(I)
_cod_data_source_file c2dt12115h.txt
_cod_data_source_block compound6_bath155
_cod_depositor_comments
;
The following automatic conversions were performed:

'_symmetry_cell_setting' value 'Monoclinic' changed to 'monoclinic'
according to /home/saulius/struct/CIF-dictionaries/cif_core.dic
dictionary named 'cif_core.dic' version 2.4.1 from
2010-06-29.

'_exptl_absorpt_correction_type' value 'Multi-scan'
changed to 'multi-scan' according to
/home/saulius/struct/CIF-dictionaries/cif_core.dic dictionary named
'cif_core.dic' version 2.4.1 from 2010-06-29.

Automatic conversion script
Id: cif_fix_values 1715 2011-07-08 13:25:40Z adriana 
;
_cod_original_sg_symbol_H-M P21/n
_cod_original_formula_sum 'C13 H7 N2 O2 Zn0.50'
_cod_database_code 7018559

loop_
_symmetry_equiv_pos_as_xyz
'x, y, z'
'-x+1/2, y+1/2, -z+1/2'
'-x, -y, -z'
'x-1/2, -y-1/2, z-1/2'

loop_
_atom_site_label
_atom_site_type_symbol
_atom_site_fract_x
_atom_site_fract_y
_atom_site_fract_z
_atom_site_U_iso_or_equiv
_atom_site_adp_type
_atom_site_occupancy
_atom_site_symmetry_multiplicity
_atom_site_calc_flag
_atom_site_refinement_flags
Zn1 Zn 0.0000 0.0000 0.0000 0.01785(18) Uani 1 2 d S
O1 O 0.0938(3) 0.1541(2) -0.06391(17) 0.0239(5) Uani 1 1 d .
O2 O 0.0286(3) 0.1159(2) 0.13643(17) 0.0236(5) Uani 1 1 d .
N1 N 0.1409(4) 0.4210(3) -0.2834(2) 0.0326(7) Uani 1 1 d .
N2 N 0.2743(3) 0.4111(3) 0.4185(2) 0.0228(6) Uani 1 1 d .
C1 C 0.1665(4) 0.3688(3) -0.0984(3) 0.0214(7) Uani 1 1 d .
C2 C 0.1055(4) 0.3454(3) -0.2094(3) 0.0248(7) Uani 1 1 d .
C3 C 0.2388(5) 0.5238(3) -0.2471(3) 0.0324(9) Uani 1 1 d .
H3 H 0.2665 0.5753 -0.2972 0.039 Uiso 1 1 calc R
C4 C 0.3007(5) 0.5574(4) -0.1394(3) 0.0354(9) Uani 1 1 d .
H4 H 0.3656 0.6317 -0.1180 0.042 Uiso 1 1 calc R
C5 C 0.2650(5) 0.4788(3) -0.0633(3) 0.0314(9) Uani 1 1 d .
H5 H 0.3061 0.4991 0.0099 0.038 Uiso 1 1 calc R
C6 C 0.1274(4) 0.2697(3) -0.0245(2) 0.0196(7) Uani 1 1 d .
C7 C 0.1312(4) 0.3108(3) 0.0784(2) 0.0236(7) Uani 1 1 d .
H7 H 0.1641 0.3981 0.0989 0.028 Uiso 1 1 calc R
C8 C 0.0895(4) 0.2313(3) 0.1538(2) 0.0202(7) Uani 1 1 d .
C9 C 0.1164(4) 0.2861(3) 0.2648(2) 0.0208(7) Uani 1 1 d .
C10 C 0.2432(4) 0.3685(3) 0.3157(2) 0.0226(7) Uani 1 1 d .
C11 C 0.1773(4) 0.3774(4) 0.4708(3) 0.0280(8) Uani 1 1 d .
H11 H 0.1977 0.4087 0.5410 0.034 Uiso 1 1 calc R
C12 C 0.0469(4) 0.2978(4) 0.4260(3) 0.0298(8) Uani 1 1 d .
H12 H -0.0205 0.2781 0.4642 0.036 Uiso 1 1 calc R
C13 C 0.0198(4) 0.2487(4) 0.3233(3) 0.0269(8) Uani 1 1 d .
H13 H -0.0631 0.1904 0.2930 0.032 Uiso 1 1 calc R

loop_
_atom_site_aniso_label
_atom_site_aniso_U_11
_atom_site_aniso_U_22
_atom_site_aniso_U_33
_atom_site_aniso_U_23
_atom_site_aniso_U_13
_atom_site_aniso_U_12
Zn1 0.0283(3) 0.0143(3) 0.0077(3) 0.00038(19) 0.0016(2) -0.0005(2)
O1 0.0367(14) 0.0180(12) 0.0169(11) -0.0008(9) 0.0089(10) -0.0019(10)
O2 0.0336(13) 0.0198(12) 0.0148(11) -0.0022(9) 0.0044(9) -0.0029(10)
N1 0.0482(19) 0.0295(17) 0.0203(15) 0.0008(13) 0.0115(14) -0.0023(15)
N2 0.0330(16) 0.0224(15) 0.0114(13) -0.0029(11) 0.0052(12) -0.0027(12)
C1 0.0305(18) 0.0173(16) 0.0171(16) -0.0004(13) 0.0087(14) 0.0026(13)
C2 0.038(2) 0.0246(18) 0.0148(16) 0.0016(13) 0.0123(14) 0.0011(15)
C3 0.052(2) 0.0228(19) 0.0272(19) 0.0055(14) 0.0190(17) -0.0006(16)
C4 0.055(2) 0.0266(19) 0.0273(19) -0.0029(16) 0.0174(18) -0.0111(18)
C5 0.046(2) 0.031(2) 0.0185(17) -0.0030(14) 0.0116(16) -0.0087(16)
C6 0.0220(16) 0.0204(16) 0.0149(15) -0.0003(13) 0.0039(13) -0.0003(13)
C7 0.0332(19) 0.0216(17) 0.0152(16) -0.0008(13) 0.0067(14) -0.0030(14)
C8 0.0222(16) 0.0216(17) 0.0131(15) -0.0002(12) 0.0006(13) 0.0013(13)
C9 0.0245(17) 0.0212(17) 0.0149(15) 0.0009(13) 0.0038(13) -0.0003(13)
C10 0.0313(18) 0.0238(17) 0.0096(15) -0.0044(13) 0.0026(13) -0.0006(14)
C11 0.037(2) 0.035(2) 0.0112(16) -0.0041(14) 0.0072(14) -0.0016(16)
C12 0.037(2) 0.035(2) 0.0202(17) -0.0003(15) 0.0143(15) -0.0083(16)
C13 0.0299(18) 0.0304(19) 0.0189(17) -0.0031(14) 0.0059(14) -0.0074(15)

loop_
_atom_type_symbol
_atom_type_description
_atom_type_scat_dispersion_real
_atom_type_scat_dispersion_imag
_atom_type_scat_source
C C 0.0033 0.0016 'International Tables Vol C Tables 4.2.6.8 and 6.1.1.4'
H H 0.0000 0.0000 'International Tables Vol C Tables 4.2.6.8 and 6.1.1.4'
N N 0.0061 0.0033 'International Tables Vol C Tables 4.2.6.8 and 6.1.1.4'
O O 0.0106 0.0060 'International Tables Vol C Tables 4.2.6.8 and 6.1.1.4'
Zn Zn 0.2839 1.4301 'International Tables Vol C Tables 4.2.6.8 and 6.1.1.4'

loop_
_geom_angle_atom_site_label_1
_geom_angle_atom_site_label_2
_geom_angle_atom_site_label_3
_geom_angle
_geom_angle_site_symmetry_1
_geom_angle_site_symmetry_3
O1 Zn1 O1 180.00(13) 3 .
O1 Zn1 O2 90.93(8) 3 .
O1 Zn1 O2 89.07(8) . .
O1 Zn1 O2 89.07(8) 3 3
O1 Zn1 O2 90.93(8) . 3
O2 Zn1 O2 180.00(13) . 3
O1 Zn1 N2 93.07(9) 3 4_565
O1 Zn1 N2 86.93(9) . 4_565
O2 Zn1 N2 91.62(9) . 4_565
O2 Zn1 N2 88.38(9) 3 4_565
O1 Zn1 N2 86.93(9) 3 2_545
O1 Zn1 N2 93.07(9) . 2_545
O2 Zn1 N2 88.38(9) . 2_545
O2 Zn1 N2 91.62(9) 3 2_545
N2 Zn1 N2 180.0(2) 4_565 2_545
C6 O1 Zn1 126.3(2) . .
C8 O2 Zn1 125.9(2) . .
C3 N1 C2 117.4(3) . .
C11 N2 C10 118.6(3) . .
C11 N2 Zn1 122.1(2) . 2
C10 N2 Zn1 118.3(2) . 2
C5 C1 C2 117.9(3) . .
C5 C1 C6 124.4(3) . .
C2 C1 C6 117.6(3) . .
N1 C2 C1 123.3(3) . .
N1 C3 C4 123.5(3) . .
C3 C4 C5 119.0(3) . .
C4 C5 C1 118.9(3) . .
O1 C6 C7 126.2(3) . .
O1 C6 C1 114.4(3) . .
C7 C6 C1 119.4(3) . .
C6 C7 C8 125.7(3) . .
O2 C8 C7 125.9(3) . .
O2 C8 C9 115.4(3) . .
C7 C8 C9 118.7(3) . .
C13 C9 C10 117.8(3) . .
C13 C9 C8 120.4(3) . .
C10 C9 C8 121.7(3) . .
N2 C10 C9 122.1(3) . .
N2 C11 C12 123.2(3) . .
C13 C12 C11 118.2(3) . .
C12 C13 C9 120.0(3) . .

loop_
_geom_bond_atom_site_label_1
_geom_bond_atom_site_label_2
_geom_bond_distance
_geom_bond_site_symmetry_2
Zn1 O1 2.061(2) 3
Zn1 O1 2.061(2) .
Zn1 O2 2.070(2) .
Zn1 O2 2.070(2) 3
Zn1 N2 2.166(3) 4_565
Zn1 N2 2.166(3) 2_545
O1 C6 1.257(4) .
O2 C8 1.263(4) .
N1 C3 1.336(5) .
N1 C2 1.346(4) .
N2 C11 1.324(4) .
N2 C10 1.350(4) .
N2 Zn1 2.166(3) 2
C1 C5 1.393(5) .
C1 C2 1.395(4) .
C1 C6 1.504(4) .
C3 C4 1.377(5) .
C4 C5 1.387(5) .
C6 C7 1.397(4) .
C7 C8 1.411(4) .
C8 C9 1.496(4) .
C9 C13 1.391(4) .
C9 C10 1.393(4) .
C11 C12 1.386(5) .
C12 C13 1.374(5) .
